data_4307311
loop_
_publ_author_name
'Mikhail Shatruk'
'Kristen E. Chambers'
'Andrey V. Prosvirin'
'Kim R. Dunbar'

_publ_contact_author_address
; 
Department of Chemistry
Texas A&M University
PO Box 30012 
College Station 
Texas 77842-3012 
USA
;
_publ_contact_author_email dunbar@mail.chem.tamu.edu
_publ_contact_author_fax (979)8457177
_publ_contact_author_name 'Dunbar, Kim R.'
_publ_contact_author_phone (979)8625235
_publ_section_title
;
Systematic Investigation of Trigonal-Bipyramidal Cyanide-Bridged Clusters
of the First-Row Transition Metals
;
_journal_name_full 'Inorganic Chemistry'
_journal_page_first 5155
_journal_page_last 5165
_journal_paper_doi 10.1021/ic061856t
_journal_volume 46
_journal_year 2007
_chemical_formula_sum 'C108 H96 Co2 N24 Zn3'
_chemical_formula_weight 2044.06
_chemical_name_systematic
; 
 ? 
;
_space_group_IT_number 14
_symmetry_cell_setting monoclinic
_symmetry_space_group_name_Hall '-P 2ybc'
_symmetry_space_group_name_H-M 'P 1 21/c 1'
_atom_sites_solution_hydrogens geom
_atom_sites_solution_primary direct
_atom_sites_solution_secondary difmap
_audit_creation_method SHELXL-97
_cell_angle_alpha 90.00
_cell_angle_beta 97.888(4)
_cell_angle_gamma 90.00
_cell_formula_units_Z 4
_cell_length_a 19.348(5)
_cell_length_b 25.480(7)
_cell_length_c 25.186(7)
_cell_measurement_reflns_used 183
_cell_measurement_temperature 150(2)
_cell_volume 12299(6)
_computing_cell_refinement 'SMART V5.625 (Bruker, 2000)'
_computing_data_collection 'SMART V5.625 (Bruker, 2000)'
_computing_data_reduction 'SAINT V6.32 (Bruker, 2001)'
_computing_molecular_graphics 'X-Seed (Barbour, 2001)'
_computing_publication_material 'SHELXL-97 (Sheldrick, 1997)'
_computing_structure_refinement 'SHELXL-97 (Sheldrick, 1997)'
_computing_structure_solution 'SHELXS-97 (Sheldrick, 1997)'
_diffrn_ambient_temperature 423(2)
_diffrn_measured_fraction_theta_full 0.996
_diffrn_measured_fraction_theta_max 0.996
_diffrn_measurement_device_type 'Bruker APEX CCD area-detector'
_diffrn_measurement_method 'profile data from \w scans'
_diffrn_radiation_monochromator graphite
_diffrn_radiation_source 'fine-focus sealed tube'
_diffrn_radiation_type MoK\a
_diffrn_radiation_wavelength 0.71073
_diffrn_reflns_av_R_equivalents 0.1772
_diffrn_reflns_av_sigmaI/netI 0.4008
_diffrn_reflns_limit_h_max 24
_diffrn_reflns_limit_h_min -24
_diffrn_reflns_limit_k_max 20
_diffrn_reflns_limit_k_min -31
_diffrn_reflns_limit_l_max 29
_diffrn_reflns_limit_l_min -31
_diffrn_reflns_number 64919
_diffrn_reflns_theta_full 26.37
_diffrn_reflns_theta_max 26.37
_diffrn_reflns_theta_min 1.33
_exptl_absorpt_coefficient_mu 0.890
_exptl_absorpt_correction_T_max 0.9322
_exptl_absorpt_correction_T_min 0.5013
_exptl_absorpt_correction_type multi-scan
_exptl_absorpt_process_details 'SADABS v2.03 (Bruker, 2003)'
_exptl_crystal_colour colorless
_exptl_crystal_density_diffrn 1.104
_exptl_crystal_density_method 'not measured'
_exptl_crystal_description needle
_exptl_crystal_F_000 4224
_exptl_crystal_size_max 0.90
_exptl_crystal_size_mid 0.08
_exptl_crystal_size_min 0.08
_platon_squeeze_details ' ?'
_refine_diff_density_max 1.162
_refine_diff_density_min -1.977
_refine_diff_density_rms 0.162
_refine_ls_extinction_method none
_refine_ls_goodness_of_fit_ref 1.014
_refine_ls_hydrogen_treatment constr
_refine_ls_matrix_type full
_refine_ls_number_parameters 708
_refine_ls_number_reflns 25057
_refine_ls_number_restraints 30
_refine_ls_restrained_S_all 1.015
_refine_ls_R_factor_all 0.2525
_refine_ls_R_factor_gt 0.1065
_refine_ls_shift/su_max 0.006
_refine_ls_shift/su_mean 0.000
_refine_ls_structure_factor_coef Fsqd
_refine_ls_weighting_details 'calc w=1/[\s^2^(Fo^2^)+(0.0500P)^2^+0.0000P] where P=(Fo^2^+2Fc^2^)/3'
_refine_ls_weighting_scheme calc
_refine_ls_wR_factor_gt 0.2153
_refine_ls_wR_factor_ref 0.2437
_reflns_number_gt 7800
_reflns_number_total 25057
_reflns_threshold_expression >2sigma(I)
_cod_data_source_file ic061856tsi20061216_075349.cif
_cod_data_source_block g:\michael\ms097\mono
_cod_database_code 4307311

loop_
_symmetry_equiv_pos_as_xyz
'x, y, z'
'-x, y+1/2, -z+1/2'
'-x, -y, -z'
'x, -y-1/2, z-1/2'

loop_
_atom_site_label
_atom_site_type_symbol
_atom_site_fract_x
_atom_site_fract_y
_atom_site_fract_z
_atom_site_U_iso_or_equiv
_atom_site_adp_type
_atom_site_occupancy
_atom_site_symmetry_multiplicity
_atom_site_calc_flag
_atom_site_refinement_flags
_atom_site_disorder_assembly
_atom_site_disorder_group
Zn1 Zn 0.56033(4) 0.62551(3) 0.61768(3) 0.0230(2) Uani 1 1 d . . .
Zn2 Zn 0.79449(4) 0.63131(3) 0.83228(3) 0.0257(2) Uani 1 1 d . . .
Zn3 Zn 0.85312(4) 0.45153(3) 0.66496(3) 0.0243(2) Uani 1 1 d . . .
Co2 Co 0.82195(5) 0.64650(3) 0.63669(4) 0.0233(3) Uani 1 1 d . . .
Co1 Co 0.63871(5) 0.48303(3) 0.75488(4) 0.0249(3) Uani 1 1 d . . .
N10 N 0.8206(3) 0.7669(2) 0.6493(2) 0.051(2) Uani 1 1 d . . .
N12 N 0.9822(3) 0.6444(2) 0.6460(2) 0.054(2) Uani 1 1 d . . .
N11 N 0.8066(4) 0.6633(2) 0.5148(2) 0.058(2) Uani 1 1 d . . .
N5 N 0.8275(3) 0.63262(19) 0.75752(19) 0.0245(8) Uani 1 1 d U . .
N4 N 0.6634(3) 0.64900(18) 0.62799(19) 0.0211(8) Uani 1 1 d U . .
N6 N 0.8276(3) 0.5276(2) 0.6325(2) 0.0383(19) Uani 1 1 d . . .
N9 N 0.6828(4) 0.4190(2) 0.8557(2) 0.056(2) Uani 1 1 d . . .
N8 N 0.5811(3) 0.3842(2) 0.6979(2) 0.0378(19) Uani 1 1 d . . .
N7 N 0.5013(4) 0.5076(3) 0.7956(3) 0.0646(15) Uani 1 1 d U . .
N2 N 0.7143(3) 0.57693(19) 0.8112(2) 0.0334(18) Uani 1 1 d . . .
N1 N 0.5903(3) 0.55640(19) 0.66127(19) 0.0217(8) Uani 1 1 d U . .
N3 N 0.7744(3) 0.45594(19) 0.71280(19) 0.0251(16) Uani 1 1 d . . .
N15 N 0.5156(3) 0.70229(18) 0.5904(2) 0.0242(16) Uani 1 1 d . . .
N16 N 0.5288(3) 0.66227(18) 0.68890(19) 0.0203(13) Uiso 1 1 d . . .
N14 N 0.4565(3) 0.59419(19) 0.5884(2) 0.0282(17) Uani 1 1 d . . .
N13 N 0.5674(3) 0.60224(18) 0.5352(2) 0.0264(17) Uani 1 1 d . . .
N17 N 0.7276(3) 0.6977(2) 0.8142(2) 0.0312(17) Uani 1 1 d . . .
N18 N 0.7592(3) 0.6497(2) 0.9094(2) 0.0291(17) Uani 1 1 d . . .
N19 N 0.8874(3) 0.6753(2) 0.8684(2) 0.043(2) Uani 1 1 d . . .
N20 N 0.8662(3) 0.5721(2) 0.8641(2) 0.0337(18) Uani 1 1 d . . .
N22 N 0.9015(3) 0.37632(19) 0.7011(2) 0.0346(18) Uani 1 1 d . . .
N21 N 0.9361(3) 0.47588(19) 0.7242(2) 0.0233(8) Uani 1 1 d U . .
N23 N 0.9234(3) 0.44051(18) 0.6047(2) 0.0227(16) Uani 1 1 d . . .
N24 N 0.7958(3) 0.40244(19) 0.6050(2) 0.0262(14) Uiso 1 1 d . . .
C10 C 0.8234(4) 0.7196(3) 0.6455(3) 0.0323(19) Uiso 1 1 d . . .
C12 C 0.9200(4) 0.6472(3) 0.6432(3) 0.0293(18) Uiso 1 1 d . . .
C11 C 0.8156(4) 0.6554(3) 0.5597(3) 0.045(2) Uiso 1 1 d . . .
C5 C 0.8265(3) 0.6396(2) 0.7099(3) 0.0235(9) Uiso 1 1 d U . .
C4 C 0.7237(3) 0.6481(2) 0.6311(2) 0.0210(9) Uiso 1 1 d U . .
C6 C 0.8237(4) 0.5743(3) 0.6310(3) 0.0278(18) Uiso 1 1 d . . .
C9 C 0.6659(4) 0.4438(3) 0.8156(3) 0.0313(19) Uiso 1 1 d . . .
C8 C 0.6031(4) 0.4244(3) 0.7208(3) 0.035(2) Uiso 1 1 d . . .
C7 C 0.5544(5) 0.4987(3) 0.7810(3) 0.0589(16) Uiso 1 1 d U . .
C2 C 0.6838(4) 0.5415(3) 0.7897(3) 0.0303(18) Uiso 1 1 d . . .
C1 C 0.6090(3) 0.5260(2) 0.6961(2) 0.0214(9) Uiso 1 1 d U . .
C3 C 0.7222(4) 0.4661(2) 0.7287(3) 0.0231(17) Uiso 1 1 d . . .
C31 C 0.5098(4) 0.7236(3) 0.5411(3) 0.0333(19) Uiso 1 1 d . . .
H31 H 0.5276 0.7045 0.5146 0.040 Uiso 1 1 calc R . .
C29 C 0.4879(3) 0.7308(2) 0.6281(2) 0.0196(16) Uiso 1 1 d . . .
C30 C 0.4961(3) 0.7088(2) 0.6810(2) 0.0186(16) Uiso 1 1 d . . .
C40 C 0.5390(3) 0.6440(2) 0.7382(2) 0.0265(17) Uiso 1 1 d . . .
H40 H 0.5636 0.6127 0.7438 0.032 Uiso 1 1 calc R . .
C32 C 0.4792(4) 0.7722(2) 0.5266(3) 0.0272(18) Uiso 1 1 d . . .
C33 C 0.4512(4) 0.8020(3) 0.5643(3) 0.0300(18) Uiso 1 1 d . . .
C34 C 0.4522(4) 0.7804(3) 0.6158(3) 0.0322(19) Uiso 1 1 d . . .
C35 C 0.4276(4) 0.8057(3) 0.6596(3) 0.041(2) Uiso 1 1 d . . .
H35 H 0.4043 0.8375 0.6533 0.049 Uiso 1 1 calc R . .
C36 C 0.4359(4) 0.7865(3) 0.7097(3) 0.036(2) Uiso 1 1 d . . .
H36 H 0.4193 0.8055 0.7368 0.044 Uiso 1 1 calc R . .
C37 C 0.4701(3) 0.7369(2) 0.7220(3) 0.0261(17) Uiso 1 1 d . . .
C38 C 0.4801(4) 0.7133(3) 0.7759(3) 0.0348(19) Uiso 1 1 d . . .
C39 C 0.5158(3) 0.6677(2) 0.7833(2) 0.0243(17) Uiso 1 1 d . . .
C41 C 0.4773(4) 0.7917(3) 0.4693(3) 0.038(2) Uiso 1 1 d . . .
H41A H 0.4297 0.7942 0.4526 0.058 Uiso 1 1 calc R . .
H41B H 0.5021 0.7676 0.4495 0.058 Uiso 1 1 calc R . .
H41C H 0.4989 0.8257 0.4696 0.058 Uiso 1 1 calc R . .
C42 C 0.4146(4) 0.8525(3) 0.5495(3) 0.056(2) Uiso 1 1 d . . .
H42A H 0.4480 0.8784 0.5422 0.084 Uiso 1 1 calc R . .
H42B H 0.3912 0.8641 0.5786 0.084 Uiso 1 1 calc R . .
H42C H 0.3810 0.8474 0.5182 0.084 Uiso 1 1 calc R . .
C43 C 0.4539(4) 0.7419(3) 0.8214(3) 0.042(2) Uiso 1 1 d . . .
H43A H 0.4221 0.7197 0.8372 0.063 Uiso 1 1 calc R . .
H43B H 0.4302 0.7733 0.8081 0.063 Uiso 1 1 calc R . .
H43C H 0.4926 0.7509 0.8480 0.063 Uiso 1 1 calc R . .
C44 C 0.5335(4) 0.6404(3) 0.8397(3) 0.044(2) Uiso 1 1 d . . .
H44A H 0.5583 0.6645 0.8647 0.066 Uiso 1 1 calc R . .
H44B H 0.5619 0.6100 0.8364 0.066 Uiso 1 1 calc R . .
H44C H 0.4910 0.6299 0.8524 0.066 Uiso 1 1 calc R . .
C24 C 0.3995(4) 0.5890(3) 0.6131(3) 0.038(2) Uiso 1 1 d . . .
H24 H 0.4027 0.6021 0.6478 0.045 Uiso 1 1 calc R . .
C14 C 0.4493(4) 0.5748(2) 0.5377(3) 0.0282(18) Uiso 1 1 d . . .
C13 C 0.5077(4) 0.5790(2) 0.5090(3) 0.0268(18) Uiso 1 1 d . . .
C15 C 0.6209(4) 0.6058(3) 0.5089(3) 0.036(2) Uiso 1 1 d . . .
H15 H 0.6619 0.6201 0.5268 0.043 Uiso 1 1 calc R . .
C23 C 0.3382(4) 0.5668(3) 0.5928(3) 0.039(2) Uiso 1 1 d . . .
C22 C 0.3306(4) 0.5489(3) 0.5423(3) 0.0312(18) Uiso 1 1 d . . .
C21 C 0.3870(3) 0.5510(2) 0.5117(2) 0.0242(17) Uiso 1 1 d . . .
C20 C 0.3852(4) 0.5331(2) 0.4577(3) 0.0280(18) Uiso 1 1 d . . .
H20 H 0.3450 0.5173 0.4405 0.034 Uiso 1 1 calc R . .
C19 C 0.4395(4) 0.5385(3) 0.4322(3) 0.0338(19) Uiso 1 1 d . . .
H19 H 0.4364 0.5265 0.3971 0.041 Uiso 1 1 calc R . .
C18 C 0.5022(4) 0.5617(3) 0.4557(3) 0.0310(19) Uiso 1 1 d . . .
C17 C 0.5636(4) 0.5670(2) 0.4287(3) 0.0264(18) Uiso 1 1 d . . .
C16 C 0.6210(4) 0.5890(2) 0.4532(3) 0.0279(18) Uiso 1 1 d . . .
C28 C 0.2779(5) 0.5664(4) 0.6302(3) 0.077(3) Uiso 1 1 d . . .
H28A H 0.2375 0.5489 0.6119 0.116 Uiso 1 1 calc R . .
H28B H 0.2660 0.6018 0.6381 0.116 Uiso 1 1 calc R . .
H28C H 0.2940 0.5482 0.6629 0.116 Uiso 1 1 calc R . .
C27 C 0.2628(4) 0.5217(3) 0.5129(3) 0.048(2) Uiso 1 1 d . . .
H27A H 0.2640 0.4850 0.5212 0.072 Uiso 1 1 calc R . .
H27B H 0.2608 0.5264 0.4749 0.072 Uiso 1 1 calc R . .
H27C H 0.2224 0.5374 0.5247 0.072 Uiso 1 1 calc R . .
C26 C 0.5588(4) 0.5476(3) 0.3720(3) 0.039(2) Uiso 1 1 d . . .
H26A H 0.5298 0.5709 0.3487 0.059 Uiso 1 1 calc R . .
H26B H 0.5389 0.5130 0.3697 0.059 Uiso 1 1 calc R . .
H26C H 0.6046 0.5465 0.3615 0.059 Uiso 1 1 calc R . .
C25 C 0.6866(4) 0.5978(3) 0.4311(3) 0.050(2) Uiso 1 1 d . . .
H25A H 0.6989 0.5666 0.4132 0.076 Uiso 1 1 calc R . .
H25B H 0.7230 0.6063 0.4597 0.076 Uiso 1 1 calc R . .
H25C H 0.6806 0.6264 0.4060 0.076 Uiso 1 1 calc R . .
C47 C 0.7120(3) 0.7202(2) 0.7674(3) 0.0278(18) Uiso 1 1 d . . .
H47 H 0.7314 0.7059 0.7388 0.033 Uiso 1 1 calc R . .
C45 C 0.6997(3) 0.7180(2) 0.8558(3) 0.0254(17) Uiso 1 1 d . . .
C46 C 0.7150(3) 0.6919(2) 0.9061(2) 0.0197(16) Uiso 1 1 d . . .
C56 C 0.7737(4) 0.6275(3) 0.9554(3) 0.040(2) Uiso 1 1 d . . .
H56 H 0.8003 0.5970 0.9570 0.048 Uiso 1 1 calc R . .
C48 C 0.6682(3) 0.7643(2) 0.7565(3) 0.0252(17) Uiso 1 1 d . . .
C49 C 0.6397(4) 0.7850(3) 0.7991(3) 0.0283(18) Uiso 1 1 d . . .
C50 C 0.6526(3) 0.7611(2) 0.8495(2) 0.0248(17) Uiso 1 1 d . . .
C51 C 0.6273(4) 0.7806(3) 0.8982(3) 0.0335(19) Uiso 1 1 d . . .
H51 H 0.5984 0.8099 0.8956 0.040 Uiso 1 1 calc R . .
C52 C 0.6440(4) 0.7582(3) 0.9453(3) 0.0338(19) Uiso 1 1 d . . .
H52 H 0.6252 0.7711 0.9747 0.041 Uiso 1 1 calc R . .
C53 C 0.6912(4) 0.7140(3) 0.9521(3) 0.0311(18) Uiso 1 1 d . . .
C54 C 0.7101(4) 0.6882(3) 1.0032(3) 0.039(2) Uiso 1 1 d . . .
C55 C 0.7524(4) 0.6454(3) 1.0039(3) 0.048(2) Uiso 1 1 d . . .
C57 C 0.6547(4) 0.7864(3) 0.7006(3) 0.054(2) Uiso 1 1 d . . .
H57A H 0.6053 0.7893 0.6897 0.081 Uiso 1 1 calc R . .
H57B H 0.6743 0.7634 0.6764 0.081 Uiso 1 1 calc R . .
H57C H 0.6757 0.8204 0.7000 0.081 Uiso 1 1 calc R . .
C58 C 0.5941(4) 0.8363(3) 0.7897(3) 0.052(2) Uiso 1 1 d . . .
H58A H 0.6207 0.8658 0.8047 0.077 Uiso 1 1 calc R . .
H58B H 0.5529 0.8326 0.8067 0.077 Uiso 1 1 calc R . .
H58C H 0.5810 0.8416 0.7519 0.077 Uiso 1 1 calc R . .
C59 C 0.6820(5) 0.7089(3) 1.0526(3) 0.068(3) Uiso 1 1 d . . .
H59A H 0.6409 0.6897 1.0579 0.102 Uiso 1 1 calc R . .
H59B H 0.6707 0.7454 1.0477 0.102 Uiso 1 1 calc R . .
H59C H 0.7168 0.7048 1.0833 0.102 Uiso 1 1 calc R . .
C60 C 0.7778(5) 0.6153(3) 1.0560(3) 0.071(3) Uiso 1 1 d . . .
H60A H 0.7835 0.6393 1.0856 0.106 Uiso 1 1 calc R . .
H60B H 0.8217 0.5988 1.0530 0.106 Uiso 1 1 calc R . .
H60C H 0.7441 0.5890 1.0618 0.106 Uiso 1 1 calc R . .
C63 C 0.8951(4) 0.7280(3) 0.8670(3) 0.056(2) Uiso 1 1 d . . .
H63 H 0.8605 0.7484 0.8478 0.067 Uiso 1 1 calc R . .
C61 C 0.9391(4) 0.6440(3) 0.8930(3) 0.0303(18) Uiso 1 1 d . . .
C62 C 0.9273(3) 0.5893(2) 0.8899(3) 0.0235(17) Uiso 1 1 d . . .
C72 C 0.8553(4) 0.5201(3) 0.8594(3) 0.0302(18) Uiso 1 1 d . . .
H72 H 0.8130 0.5079 0.8418 0.036 Uiso 1 1 calc R . .
C64 C 0.9560(4) 0.7527(3) 0.8949(3) 0.056(2) Uiso 1 1 d . . .
C65 C 1.0091(4) 0.7210(3) 0.9200(3) 0.048(2) Uiso 1 1 d . . .
C66 C 1.0014(4) 0.6663(3) 0.9196(3) 0.038(2) Uiso 1 1 d . . .
C67 C 1.0504(4) 0.6310(3) 0.9445(3) 0.057(2) Uiso 1 1 d . . .
H67 H 1.0904 0.6443 0.9647 0.068 Uiso 1 1 calc R . .
C68 C 1.0429(4) 0.5791(3) 0.9408(3) 0.057(2) Uiso 1 1 d . . .
H68 H 1.0795 0.5573 0.9546 0.068 Uiso 1 1 calc R . .
C69 C 0.9798(4) 0.5570(3) 0.9160(3) 0.042(2) Uiso 1 1 d . . .
C70 C 0.9697(4) 0.5005(3) 0.9109(3) 0.041(2) Uiso 1 1 d . . .
C71 C 0.9080(4) 0.4827(3) 0.8810(3) 0.037(2) Uiso 1 1 d . . .
C73 C 0.9570(5) 0.8134(3) 0.8944(4) 0.085(3) Uiso 1 1 d . . .
H73A H 0.9634 0.8263 0.9305 0.127 Uiso 1 1 calc R . .
H73B H 0.9136 0.8263 0.8759 0.127 Uiso 1 1 calc R . .
H73C H 0.9947 0.8254 0.8763 0.127 Uiso 1 1 calc R . .
C74 C 1.0776(5) 0.7451(4) 0.9490(4) 0.093(3) Uiso 1 1 d . . .
H74A H 1.1106 0.7488 0.9240 0.139 Uiso 1 1 calc R . .
H74B H 1.0966 0.7224 0.9778 0.139 Uiso 1 1 calc R . .
H74C H 1.0680 0.7789 0.9631 0.139 Uiso 1 1 calc R . .
C75 C 1.0212(4) 0.4614(3) 0.9343(3) 0.054(2) Uiso 1 1 d . . .
H75A H 0.9978 0.4342 0.9513 0.081 Uiso 1 1 calc R . .
H75B H 1.0549 0.4781 0.9604 0.081 Uiso 1 1 calc R . .
H75C H 1.0443 0.4465 0.9066 0.081 Uiso 1 1 calc R . .
C76 C 0.8881(4) 0.4247(3) 0.8711(3) 0.066(3) Uiso 1 1 d . . .
H76A H 0.9225 0.4079 0.8528 0.098 Uiso 1 1 calc R . .
H76B H 0.8433 0.4225 0.8496 0.098 Uiso 1 1 calc R . .
H76C H 0.8863 0.4075 0.9048 0.098 Uiso 1 1 calc R . .
C88 C 0.8827(4) 0.3269(3) 0.6894(3) 0.043(2) Uiso 1 1 d . . .
H88 H 0.8419 0.3212 0.6659 0.052 Uiso 1 1 calc R . .
C78 C 0.9615(3) 0.3839(2) 0.7333(2) 0.0202(16) Uiso 1 1 d . . .
C77 C 0.9804(3) 0.4390(2) 0.7488(2) 0.0238(9) Uiso 1 1 d U . .
C79 C 0.9533(3) 0.5262(2) 0.7370(2) 0.0239(17) Uiso 1 1 d . . .
H79 H 0.9239 0.5527 0.7218 0.029 Uiso 1 1 calc R . .
C87 C 0.9201(4) 0.2834(3) 0.7101(3) 0.041(2) Uiso 1 1 d . . .
C86 C 0.9807(4) 0.2900(3) 0.7427(3) 0.047(2) Uiso 1 1 d . . .
C85 C 1.0028(4) 0.3421(3) 0.7575(3) 0.038(2) Uiso 1 1 d . . .
C84 C 1.0685(4) 0.3547(3) 0.7911(3) 0.049(2) Uiso 1 1 d . . .
H84 H 1.0997 0.3281 0.8032 0.058 Uiso 1 1 calc R . .
C83 C 1.0837(4) 0.4054(3) 0.8046(3) 0.036(2) Uiso 1 1 d . . .
H83 H 1.1230 0.4126 0.8291 0.043 Uiso 1 1 calc R . .
C82 C 1.0409(4) 0.4485(3) 0.7821(3) 0.0306(18) Uiso 1 1 d . . .
C81 C 1.0589(4) 0.5026(3) 0.7951(3) 0.0297(18) Uiso 1 1 d . . .
C80 C 1.0134(4) 0.5409(2) 0.7721(3) 0.0273(18) Uiso 1 1 d . . .
C92 C 0.8906(5) 0.2287(3) 0.6940(3) 0.070(3) Uiso 1 1 d . . .
H92A H 0.9197 0.2119 0.6711 0.105 Uiso 1 1 calc R . .
H92B H 0.8441 0.2322 0.6753 0.105 Uiso 1 1 calc R . .
H92C H 0.8895 0.2078 0.7256 0.105 Uiso 1 1 calc R . .
C91 C 1.0254(5) 0.2456(3) 0.7633(3) 0.069(3) Uiso 1 1 d . . .
H91A H 0.9983 0.2206 0.7801 0.103 Uiso 1 1 calc R . .
H91B H 1.0630 0.2582 0.7889 0.103 Uiso 1 1 calc R . .
H91C H 1.0441 0.2290 0.7341 0.103 Uiso 1 1 calc R . .
C90 C 1.1257(4) 0.5166(3) 0.8317(3) 0.057(2) Uiso 1 1 d . . .
H90A H 1.1554 0.5370 0.8121 0.086 Uiso 1 1 calc R . .
H90B H 1.1494 0.4850 0.8444 0.086 Uiso 1 1 calc R . .
H90C H 1.1144 0.5366 0.8616 0.086 Uiso 1 1 calc R . .
C89 C 1.0270(4) 0.5990(2) 0.7825(3) 0.037(2) Uiso 1 1 d . . .
H89A H 1.0347 0.6054 0.8204 0.056 Uiso 1 1 calc R . .
H89B H 0.9873 0.6189 0.7665 0.056 Uiso 1 1 calc R . .
H89C H 1.0675 0.6095 0.7670 0.056 Uiso 1 1 calc R . .
C95 C 0.9883(4) 0.4606(3) 0.6057(3) 0.0317(19) Uiso 1 1 d . . .
H95 H 1.0079 0.4800 0.6352 0.038 Uiso 1 1 calc R . .
C93 C 0.8938(3) 0.4106(2) 0.5624(3) 0.0235(17) Uiso 1 1 d . . .
C94 C 0.8278(3) 0.3894(2) 0.5628(2) 0.0216(16) Uiso 1 1 d . . .
C104 C 0.7307(3) 0.3820(2) 0.6075(2) 0.0228(17) Uiso 1 1 d . . .
H104 H 0.7077 0.3921 0.6360 0.027 Uiso 1 1 calc R . .
C96 C 1.0294(4) 0.4520(3) 0.5597(3) 0.039(2) Uiso 1 1 d . . .
C97 C 1.0000(4) 0.4243(3) 0.5204(3) 0.045(2) Uiso 1 1 d . . .
C98 C 0.9317(4) 0.4020(3) 0.5173(3) 0.0347(19) Uiso 1 1 d . . .
C99 C 0.8972(4) 0.3698(3) 0.4764(3) 0.049(2) Uiso 1 1 d . . .
H99 H 0.9207 0.3623 0.4475 0.058 Uiso 1 1 calc R . .
C100 C 0.8331(4) 0.3489(3) 0.4759(3) 0.045(2) Uiso 1 1 d . . .
H100 H 0.8127 0.3300 0.4462 0.054 Uiso 1 1 calc R . .
C101 C 0.7961(4) 0.3558(3) 0.5214(3) 0.0341(19) Uiso 1 1 d . . .
C102 C 0.7311(4) 0.3360(3) 0.5250(3) 0.036(2) Uiso 1 1 d . . .
C103 C 0.6969(4) 0.3470(3) 0.5699(3) 0.0329(19) Uiso 1 1 d . . .
C105 C 1.0993(5) 0.4757(3) 0.5672(3) 0.074(3) Uiso 1 1 d . . .
H10A H 1.1339 0.4485 0.5726 0.110 Uiso 1 1 calc R . .
H10B H 1.1040 0.4984 0.5979 0.110 Uiso 1 1 calc R . .
H10C H 1.1058 0.4956 0.5359 0.110 Uiso 1 1 calc R . .
C106 C 1.0401(5) 0.4149(3) 0.4702(3) 0.077(3) Uiso 1 1 d . . .
H10D H 1.0633 0.4466 0.4622 0.116 Uiso 1 1 calc R . .
H10E H 1.0074 0.4048 0.4398 0.116 Uiso 1 1 calc R . .
H10F H 1.0740 0.3875 0.4784 0.116 Uiso 1 1 calc R . .
C107 C 0.6932(5) 0.3010(3) 0.4804(3) 0.069(3) Uiso 1 1 d . . .
H10G H 0.6636 0.3223 0.4553 0.103 Uiso 1 1 calc R . .
H10H H 0.6654 0.2755 0.4958 0.103 Uiso 1 1 calc R . .
H10I H 0.7270 0.2834 0.4621 0.103 Uiso 1 1 calc R . .
C108 C 0.6258(4) 0.3261(3) 0.5780(3) 0.051(2) Uiso 1 1 d . . .
H10J H 0.6107 0.3428 0.6086 0.076 Uiso 1 1 calc R . .
H10K H 0.6287 0.2889 0.5837 0.076 Uiso 1 1 calc R . .
H10L H 0.5930 0.3334 0.5467 0.076 Uiso 1 1 calc R . .

loop_
_atom_site_aniso_label
_atom_site_aniso_U_11
_atom_site_aniso_U_22
_atom_site_aniso_U_33
_atom_site_aniso_U_23
_atom_site_aniso_U_13
_atom_site_aniso_U_12
Zn1 0.0225(5) 0.0152(4) 0.0286(5) -0.0043(4) -0.0059(4) 0.0000(4)
Zn2 0.0284(5) 0.0146(4) 0.0314(5) -0.0052(4) -0.0058(4) -0.0006(4)
Zn3 0.0246(5) 0.0124(4) 0.0336(5) 0.0000(4) -0.0048(4) 0.0013(4)
Co2 0.0232(6) 0.0121(5) 0.0328(6) -0.0012(4) -0.0025(5) 0.0008(4)
Co1 0.0259(6) 0.0156(5) 0.0315(6) -0.0020(4) -0.0018(5) -0.0049(4)
N10 0.049(4) 0.022(3) 0.075(5) 0.010(3) -0.016(4) 0.004(3)
N12 0.058(5) 0.034(4) 0.068(5) -0.008(3) 0.000(4) -0.001(3)
N11 0.066(5) 0.062(5) 0.047(5) 0.007(3) 0.011(4) -0.002(4)
N5 0.0237(14) 0.0219(13) 0.0267(14) -0.0011(12) -0.0010(13) 0.0018(13)
N4 0.0226(14) 0.0200(13) 0.0208(13) -0.0020(12) 0.0028(13) -0.0001(12)
N6 0.025(4) 0.062(4) 0.029(4) -0.014(3) 0.008(3) -0.014(3)
N9 0.070(5) 0.050(4) 0.043(4) -0.007(3) -0.010(4) -0.019(4)
N8 0.035(4) 0.029(4) 0.047(4) 0.012(3) -0.001(3) -0.006(3)
N7 0.067(3) 0.062(3) 0.067(3) -0.004(2) 0.018(2) -0.007(2)
N2 0.047(4) 0.010(3) 0.041(4) 0.008(3) 0.001(3) 0.014(3)
N1 0.0212(14) 0.0222(13) 0.0216(13) -0.0050(12) 0.0022(13) -0.0008(12)
N3 0.042(4) 0.019(3) 0.013(3) 0.009(2) -0.003(3) 0.000(3)
N15 0.024(3) 0.014(3) 0.034(4) -0.008(2) 0.000(3) -0.003(2)
N14 0.023(3) 0.024(3) 0.036(4) -0.008(3) -0.006(3) 0.002(3)
N13 0.023(3) 0.014(3) 0.038(4) 0.011(3) -0.008(3) -0.001(2)
N17 0.044(4) 0.026(3) 0.026(3) -0.012(3) 0.013(3) 0.007(3)
N18 0.021(3) 0.026(3) 0.036(4) 0.008(3) -0.011(3) 0.001(3)
N19 0.057(5) 0.026(3) 0.040(4) -0.014(3) -0.010(4) -0.005(3)
N20 0.032(4) 0.028(3) 0.038(4) -0.012(3) -0.007(3) -0.016(3)
N22 0.046(4) 0.006(3) 0.050(4) -0.003(3) 0.004(3) -0.001(3)
N21 0.0240(14) 0.0208(13) 0.0253(13) 0.0030(12) 0.0036(13) 0.0004(13)
N23 0.020(3) 0.008(3) 0.037(4) -0.001(2) -0.007(3) -0.003(2)

loop_
_atom_type_symbol
_atom_type_description
_atom_type_scat_dispersion_real
_atom_type_scat_dispersion_imag
_atom_type_scat_source
C C 0.0033 0.0016 'International Tables Vol C Tables 4.2.6.8 and 6.1.1.4'
H H 0.0000 0.0000 'International Tables Vol C Tables 4.2.6.8 and 6.1.1.4'
N N 0.0061 0.0033 'International Tables Vol C Tables 4.2.6.8 and 6.1.1.4'
Co Co 0.3494 0.9721 'International Tables Vol C Tables 4.2.6.8 and 6.1.1.4'
Zn Zn 0.2839 1.4301 'International Tables Vol C Tables 4.2.6.8 and 6.1.1.4'

loop_
_geom_angle_atom_site_label_1
_geom_angle_atom_site_label_2
_geom_angle_atom_site_label_3
_geom_angle
_geom_angle_site_symmetry_1
_geom_angle_site_symmetry_3
_geom_angle_publ_flag
N4 Zn1 N1 89.12(19) . . ?
N4 Zn1 N13 90.7(2) . . ?
N1 Zn1 N13 102.68(18) . . ?
N4 Zn1 N16 98.44(19) . . ?
N1 Zn1 N16 91.05(19) . . ?
N13 Zn1 N16 163.63(18) . . ?
N4 Zn1 N14 166.5(2) . . ?
N1 Zn1 N14 92.57(19) . . ?
N13 Zn1 N14 75.8(2) . . ?
N16 Zn1 N14 94.9(2) . . ?
N4 Zn1 N15 96.47(19) . . ?
N1 Zn1 N15 165.2(2) . . ?
N13 Zn1 N15 90.98(18) . . ?
N16 Zn1 N15 74.60(18) . . ?
N14 Zn1 N15 85.19(18) . . ?
N5 Zn2 N2 95.2(2) . . ?
N5 Zn2 N20 95.0(2) . . ?
N2 Zn2 N20 92.8(2) . . ?
N5 Zn2 N17 92.7(2) . . ?
N2 Zn2 N17 93.7(2) . . ?
N20 Zn2 N17 169.4(2) . . ?
N5 Zn2 N18 166.75(19) . . ?
N2 Zn2 N18 93.2(2) . . ?
N20 Zn2 N18 94.8(2) . . ?
N17 Zn2 N18 76.52(19) . . ?
N5 Zn2 N19 91.8(2) . . ?
N2 Zn2 N19 167.0(2) . . ?
N20 Zn2 N19 75.7(2) . . ?
N17 Zn2 N19 96.9(2) . . ?
N18 Zn2 N19 82.1(2) . . ?
N3 Zn3 N21 96.9(2) . . ?
N3 Zn3 N6 91.4(2) . . ?
N21 Zn3 N6 96.68(19) . . ?
N3 Zn3 N24 95.2(2) . . ?
N21 Zn3 N24 158.32(19) . . ?
N6 Zn3 N24 100.92(19) . . ?
N3 Zn3 N23 170.47(18) . . ?
N21 Zn3 N23 92.5(2) . . ?
N6 Zn3 N23 89.1(2) . . ?
N24 Zn3 N23 75.4(2) . . ?
N3 Zn3 N22 96.2(2) . . ?
N21 Zn3 N22 74.65(18) . . ?
N6 Zn3 N22 169.1(2) . . ?
N24 Zn3 N22 86.25(19) . . ?
N23 Zn3 N22 84.76(19) . . ?
C5 Co2 C6 89.0(3) . . ?
C5 Co2 C10 88.8(3) . . ?
C6 Co2 C10 177.2(3) . . ?
C5 Co2 C12 90.3(3) . . ?
C6 Co2 C12 89.3(3) . . ?
C10 Co2 C12 88.9(3) . . ?
C5 Co2 C4 89.2(3) . . ?
C6 Co2 C4 92.5(3) . . ?
C10 Co2 C4 89.2(3) . . ?
C12 Co2 C4 178.1(3) . . ?
C5 Co2 C11 178.5(3) . . ?
C6 Co2 C11 92.2(3) . . ?
C10 Co2 C11 90.0(3) . . ?
C12 Co2 C11 90.6(3) . . ?
C4 Co2 C11 89.9(3) . . ?
C8 Co1 C9 89.6(3) . . ?
C8 Co1 C1 93.0(3) . . ?
C9 Co1 C1 176.3(3) . . ?
C8 Co1 C3 86.3(3) . . ?
C9 Co1 C3 90.3(3) . . ?
C1 Co1 C3 92.4(3) . . ?
C8 Co1 C2 174.8(3) . . ?
C9 Co1 C2 88.9(3) . . ?
C1 Co1 C2 88.7(3) . . ?
C3 Co1 C2 88.8(3) . . ?
C8 Co1 C7 92.8(3) . . ?
C9 Co1 C7 89.3(3) . . ?
C1 Co1 C7 88.0(3) . . ?
C3 Co1 C7 179.0(3) . . ?
C2 Co1 C7 92.2(3) . . ?
C5 N5 Zn2 159.9(5) . . ?
C4 N4 Zn1 161.6(5) . . ?
C6 N6 Zn3 158.1(5) . . ?
C2 N2 Zn2 159.7(6) . . ?
C1 N1 Zn1 163.7(5) . . ?
C3 N3 Zn3 162.4(5) . . ?
C31 N15 C29 116.0(5) . . ?
C31 N15 Zn1 128.6(4) . . ?
C29 N15 Zn1 115.4(4) . . ?
C40 N16 C30 117.3(5) . . ?
C40 N16 Zn1 126.9(4) . . ?
C30 N16 Zn1 115.8(4) . . ?
C24 N14 C14 114.5(6) . . ?
C24 N14 Zn1 130.7(4) . . ?
C14 N14 Zn1 114.8(4) . . ?
C15 N13 C13 117.2(6) . . ?
C15 N13 Zn1 128.4(4) . . ?
C13 N13 Zn1 114.4(4) . . ?
C47 N17 C45 117.8(6) . . ?
C47 N17 Zn2 126.5(5) . . ?
C45 N17 Zn2 115.7(4) . . ?
C56 N18 C46 117.3(6) . . ?
C56 N18 Zn2 130.4(5) . . ?
C46 N18 Zn2 112.4(4) . . ?
C63 N19 C61 121.1(6) . . ?
C63 N19 Zn2 125.5(5) . . ?
C61 N19 Zn2 113.4(4) . . ?
C62 N20 C72 118.8(6) . . ?
C62 N20 Zn2 115.9(4) . . ?
C72 N20 Zn2 125.3(4) . . ?
C88 N22 C78 117.3(6) . . ?
C88 N22 Zn3 128.7(5) . . ?
C78 N22 Zn3 113.5(4) . . ?
C79 N21 C77 115.1(5) . . ?
C79 N21 Zn3 125.6(4) . . ?
C77 N21 Zn3 119.0(4) . . ?
C95 N23 C93 120.9(6) . . ?
C95 N23 Zn3 127.0(4) . . ?
C93 N23 Zn3 112.1(4) . . ?
C94 N24 C104 117.9(5) . . ?
C94 N24 Zn3 116.9(4) . . ?
C104 N24 Zn3 125.2(4) . . ?
N10 C10 Co2 176.1(6) . . ?
N12 C12 Co2 175.6(6) . . ?
N11 C11 Co2 173.8(7) . . ?
N5 C5 Co2 176.5(5) . . ?
N4 C4 Co2 179.6(6) . . ?
N6 C6 Co2 173.6(6) . . ?
N9 C9 Co1 178.5(7) . . ?
N8 C8 Co1 177.9(6) . . ?
N7 C7 Co1 177.7(8) . . ?
N2 C2 Co1 177.4(6) . . ?
N1 C1 Co1 175.2(5) . . ?
N3 C3 Co1 179.4(6) . . ?
N15 C31 C32 125.2(6) . . ?
N15 C29 C30 115.9(5) . . ?
N15 C29 C34 122.5(5) . . ?
C30 C29 C34 121.7(6) . . ?
N16 C30 C37 123.2(5) . . ?
N16 C30 C29 118.1(5) . . ?
C37 C30 C29 118.6(5) . . ?
N16 C40 C39 125.8(6) . . ?
C33 C32 C31 119.9(6) . . ?
C33 C32 C41 120.7(6) . . ?
C31 C32 C41 119.4(6) . . ?
C32 C33 C34 117.5(6) . . ?
C32 C33 C42 121.3(6) . . ?
C34 C33 C42 120.9(6) . . ?
C33 C34 C35 125.2(6) . . ?
C33 C34 C29 118.8(6) . . ?
C35 C34 C29 115.6(6) . . ?
C36 C35 C34 123.8(7) . . ?
C35 C36 C37 121.0(7) . . ?
C30 C37 C36 119.2(6) . . ?
C30 C37 C38 117.0(6) . . ?
C36 C37 C38 123.8(6) . . ?
C39 C38 C37 118.5(6) . . ?
C39 C38 C43 122.2(6) . . ?
C37 C38 C43 119.3(6) . . ?
C38 C39 C40 118.1(6) . . ?
C38 C39 C44 123.1(6) . . ?
C40 C39 C44 118.8(6) . . ?
N14 C24 C23 126.8(7) . . ?
N14 C14 C21 124.0(6) . . ?
N14 C14 C13 117.6(6) . . ?
C21 C14 C13 118.4(6) . . ?
N13 C13 C18 122.7(6) . . ?
N13 C13 C14 117.2(6) . . ?
C18 C13 C14 120.1(6) . . ?
N13 C15 C16 124.7(6) . . ?
C22 C23 C24 118.6(7) . . ?
C22 C23 C28 124.3(7) . . ?
C24 C23 C28 117.0(7) . . ?
C23 C22 C21 120.6(6) . . ?
C23 C22 C27 124.9(7) . . ?
C21 C22 C27 114.5(6) . . ?
C22 C21 C14 115.5(6) . . ?
C22 C21 C20 125.7(6) . . ?
C14 C21 C20 118.8(6) . . ?
C19 C20 C21 121.1(6) . . ?
C20 C19 C18 122.7(7) . . ?
C19 C18 C13 118.9(7) . . ?
C19 C18 C17 123.8(6) . . ?
C13 C18 C17 117.3(6) . . ?
C16 C17 C18 120.7(6) . . ?
C16 C17 C26 121.6(7) . . ?
C18 C17 C26 117.7(6) . . ?
C17 C16 C15 117.4(7) . . ?
C17 C16 C25 127.0(6) . . ?
C15 C16 C25 115.5(6) . . ?
N17 C47 C48 125.5(6) . . ?
N17 C45 C50 121.9(6) . . ?
N17 C45 C46 117.1(6) . . ?
C50 C45 C46 120.8(6) . . ?
N18 C46 C53 122.0(5) . . ?
N18 C46 C45 118.2(6) . . ?
C53 C46 C45 119.3(6) . . ?
N18 C56 C55 125.6(7) . . ?
C49 C48 C47 116.7(6) . . ?
C49 C48 C57 123.2(6) . . ?
C47 C48 C57 120.1(6) . . ?
C48 C49 C50 119.8(6) . . ?
C48 C49 C58 118.5(6) . . ?
C50 C49 C58 121.7(6) . . ?
C49 C50 C45 118.1(6) . . ?
C49 C50 C51 124.8(6) . . ?
C45 C50 C51 116.7(6) . . ?
C52 C51 C50 122.6(7) . . ?
C51 C52 C53 121.1(7) . . ?
C46 C53 C54 118.4(6) . . ?
C46 C53 C52 118.9(6) . . ?
C54 C53 C52 122.5(6) . . ?
C55 C54 C53 117.0(7) . . ?
C55 C54 C59 123.3(7) . . ?
C53 C54 C59 119.7(6) . . ?
C54 C55 C56 119.4(7) . . ?
C54 C55 C60 122.1(7) . . ?
C56 C55 C60 118.5(7) . . ?
N19 C63 C64 120.7(7) . . ?
N19 C61 C62 116.7(6) . . ?
N19 C61 C66 120.4(6) . . ?
C62 C61 C66 122.9(6) . . ?
N20 C62 C69 124.8(6) . . ?
N20 C62 C61 118.2(6) . . ?
C69 C62 C61 116.9(6) . . ?
N20 C72 C71 121.5(6) . . ?
C65 C64 C63 118.4(7) . . ?
C65 C64 C73 125.1(7) . . ?
C63 C64 C73 116.5(7) . . ?
C64 C65 C66 120.3(7) . . ?
C64 C65 C74 121.1(7) . . ?
C66 C65 C74 118.6(7) . . ?
C67 C66 C65 125.1(7) . . ?
C67 C66 C61 115.9(7) . . ?
C65 C66 C61 119.0(6) . . ?
C68 C67 C66 123.3(8) . . ?
C67 C68 C69 120.5(8) . . ?
C62 C69 C68 120.2(7) . . ?
C62 C69 C70 117.4(6) . . ?
C68 C69 C70 122.0(7) . . ?
C71 C70 C69 117.5(6) . . ?
C71 C70 C75 118.5(6) . . ?
C69 C70 C75 124.0(7) . . ?
C70 C71 C72 119.7(6) . . ?
C70 C71 C76 125.1(6) . . ?
C72 C71 C76 115.1(6) . . ?
N22 C88 C87 124.0(7) . . ?
N22 C78 C85 123.0(6) . . ?
N22 C78 C77 117.2(5) . . ?
C85 C78 C77 119.5(6) . . ?
N21 C77 C82 126.2(6) . . ?
N21 C77 C78 114.4(5) . . ?
C82 C77 C78 119.2(6) . . ?
N21 C79 C80 123.8(6) . . ?
C86 C87 C88 119.7(7) . . ?
C86 C87 C92 122.2(7) . . ?
C88 C87 C92 118.0(7) . . ?
C87 C86 C85 118.6(7) . . ?
C87 C86 C91 122.6(7) . . ?
C85 C86 C91 118.8(7) . . ?
C78 C85 C86 117.1(6) . . ?
C78 C85 C84 118.5(6) . . ?
C86 C85 C84 124.1(7) . . ?
C83 C84 C85 119.7(7) . . ?
C84 C83 C82 122.2(7) . . ?
C77 C82 C83 120.2(6) . . ?
C77 C82 C81 117.8(6) . . ?
C83 C82 C81 121.9(6) . . ?
C80 C81 C82 117.1(6) . . ?
C80 C81 C90 121.7(6) . . ?
C82 C81 C90 121.2(6) . . ?
C81 C80 C79 119.8(6) . . ?
C81 C80 C89 121.9(6) . . ?
C79 C80 C89 118.3(6) . . ?
N23 C95 C96 121.1(6) . . ?
N23 C93 C94 120.0(6) . . ?
N23 C93 C98 119.3(6) . . ?
C94 C93 C98 120.7(6) . . ?
N24 C94 C93 115.6(6) . . ?
N24 C94 C101 122.1(6) . . ?
C93 C94 C101 122.4(6) . . ?
N24 C104 C103 123.9(6) . . ?
C97 C96 C105 128.9(8) . . ?
C97 C96 C95 116.6(7) . . ?
C105 C96 C95 114.5(6) . . ?
C96 C97 C98 124.6(8) . . ?
C96 C97 C106 118.9(7) . . ?
C98 C97 C106 116.4(6) . . ?
C99 C98 C97 127.6(7) . . ?
C99 C98 C93 114.9(7) . . ?
C97 C98 C93 117.4(6) . . ?
C100 C99 C98 125.3(8) . . ?
C99 C100 C101 120.0(7) . . ?
C102 C101 C94 118.7(7) . . ?
C102 C101 C100 124.7(6) . . ?
C94 C101 C100 116.4(6) . . ?
C101 C102 C103 121.0(6) . . ?
C101 C102 C107 120.9(7) . . ?
C103 C102 C107 118.1(7) . . ?
C104 C103 C102 116.2(7) . . ?
C104 C103 C108 118.9(6) . . ?
C102 C103 C108 124.8(6) . . ?

loop_
_geom_bond_atom_site_label_1
_geom_bond_atom_site_label_2
_geom_bond_distance
_geom_bond_site_symmetry_2
_geom_bond_publ_flag
Zn1 N4 2.065(5) . ?
Zn1 N1 2.114(5) . ?
Zn1 N13 2.183(5) . ?
Zn1 N16 2.184(5) . ?
Zn1 N14 2.193(5) . ?
Zn1 N15 2.210(5) . ?
Zn2 N5 2.070(5) . ?
Zn2 N2 2.093(6) . ?
Zn2 N20 2.131(5) . ?
Zn2 N17 2.141(5) . ?
Zn2 N18 2.196(6) . ?
Zn2 N19 2.206(6) . ?
Zn3 N3 2.071(6) . ?
Zn3 N21 2.127(5) . ?
Zn3 N6 2.136(6) . ?
Zn3 N24 2.148(5) . ?
Zn3 N23 2.191(6) . ?
Zn3 N22 2.268(5) . ?
Co2 C5 1.841(6) . ?
Co2 C6 1.845(7) . ?
Co2 C10 1.876(7) . ?
Co2 C12 1.881(7) . ?
Co2 C4 1.887(7) . ?
Co2 C11 1.939(8) . ?
Co1 C8 1.811(7) . ?
Co1 C9 1.842(7) . ?
Co1 C1 1.867(6) . ?
Co1 C3 1.876(7) . ?
Co1 C2 1.882(7) . ?
Co1 C7 1.883(10) . ?
N10 C10 1.211(8) . ?
N12 C12 1.198(9) . ?
N11 C11 1.139(9) . ?
N5 C5 1.211(7) . ?
N4 C4 1.159(8) . ?
N6 C6 1.193(8) . ?
N9 C9 1.199(8) . ?
N8 C8 1.223(8) . ?
N7 C7 1.161(11) . ?
N2 C2 1.170(8) . ?
N1 C1 1.189(7) . ?
N3 C3 1.166(8) . ?
N15 C31 1.344(8) . ?
N15 C29 1.362(8) . ?
N16 C40 1.314(7) . ?
N16 C30 1.345(7) . ?
N14 C24 1.345(9) . ?
N14 C14 1.357(8) . ?
N13 C15 1.307(9) . ?
N13 C13 1.383(8) . ?
N17 C47 1.309(8) . ?
N17 C45 1.346(8) . ?
N18 C56 1.286(8) . ?
N18 C46 1.369(8) . ?
N19 C63 1.352(9) . ?
N19 C61 1.360(8) . ?
N20 C62 1.340(8) . ?
N20 C72 1.345(8) . ?
N22 C88 1.333(8) . ?
N22 C78 1.336(8) . ?
N21 C79 1.353(7) . ?
N21 C77 1.364(7) . ?
N23 C95 1.353(8) . ?
N23 C93 1.369(7) . ?
N24 C94 1.344(8) . ?
N24 C104 1.374(8) . ?
C31 C32 1.400(9) . ?
C29 C30 1.434(8) . ?
C29 C34 1.454(9) . ?
C30 C37 1.407(9) . ?
C40 C39 1.412(9) . ?
C32 C33 1.384(9) . ?
C32 C41 1.523(9) . ?
C33 C34 1.406(9) . ?
C33 C42 1.491(9) . ?
C34 C35 1.415(10) . ?
C35 C36 1.342(9) . ?
C36 C37 1.439(9) . ?
C37 C38 1.473(9) . ?
C38 C39 1.351(9) . ?
C38 C43 1.503(10) . ?
C39 C44 1.578(9) . ?
C24 C23 1.351(9) . ?
C14 C21 1.426(9) . ?
C14 C13 1.427(9) . ?
C13 C18 1.403(9) . ?
C15 C16 1.466(9) . ?
C23 C22 1.340(9) . ?
C23 C28 1.596(11) . ?
C22 C21 1.421(9) . ?
C22 C27 1.573(9) . ?
C21 C20 1.430(9) . ?
C20 C19 1.312(9) . ?
C19 C18 1.404(9) . ?
C18 C17 1.453(10) . ?
C17 C16 1.319(9) . ?
C17 C26 1.502(9) . ?
C16 C25 1.471(10) . ?
C47 C48 1.410(9) . ?
C45 C50 1.421(9) . ?
C45 C46 1.424(8) . ?
C46 C53 1.420(9) . ?
C56 C55 1.417(10) . ?
C48 C49 1.378(9) . ?
C48 C57 1.507(9) . ?
C49 C50 1.398(8) . ?
C49 C58 1.575(9) . ?
C50 C51 1.467(9) . ?
C51 C52 1.316(9) . ?
C52 C53 1.446(9) . ?
C53 C54 1.446(9) . ?
C54 C55 1.362(10) . ?
C54 C59 1.519(11) . ?
C55 C60 1.540(10) . ?
C63 C64 1.430(11) . ?
C61 C62 1.414(9) . ?
C61 C66 1.416(9) . ?
C62 C69 1.399(9) . ?
C72 C71 1.445(9) . ?
C64 C65 1.389(10) . ?
C64 C73 1.548(11) . ?
C65 C66 1.402(10) . ?
C65 C74 1.549(11) . ?
C66 C67 1.392(10) . ?
C67 C68 1.332(10) . ?
C68 C69 1.410(10) . ?
C69 C70 1.456(10) . ?
C70 C71 1.397(9) . ?
C70 C75 1.473(10) . ?
C71 C76 1.540(10) . ?
C88 C87 1.385(10) . ?
C78 C85 1.418(9) . ?
C78 C77 1.490(8) . ?
C77 C82 1.364(8) . ?
C79 C80 1.410(8) . ?
C87 C86 1.348(10) . ?
C87 C92 1.540(10) . ?
C86 C85 1.428(10) . ?
C86 C91 1.475(10) . ?
C85 C84 1.464(10) . ?
C84 C83 1.356(9) . ?
C83 C82 1.444(9) . ?
C82 C81 1.449(9) . ?
C81 C80 1.387(9) . ?
C81 C90 1.523(9) . ?
C80 C89 1.521(9) . ?
C95 C96 1.508(10) . ?
C93 C94 1.388(9) . ?
C93 C98 1.450(10) . ?
C94 C101 1.421(9) . ?
C104 C103 1.396(8) . ?
C96 C97 1.282(9) . ?
C96 C105 1.470(11) . ?
C97 C98 1.432(10) . ?
C97 C106 1.589(11) . ?
C98 C99 1.410(9) . ?
C99 C100 1.349(10) . ?
C100 C101 1.441(10) . ?
C101 C102 1.369(10) . ?
C102 C103 1.416(10) . ?
C102 C107 1.539(10) . ?
C103 C108 1.514(10) . ?

loop_
_platon_squeeze_void_nr
_platon_squeeze_void_average_x
_platon_squeeze_void_average_y
_platon_squeeze_void_average_z
_platon_squeeze_void_volume
_platon_squeeze_void_count_electrons
1 0.500 0.704 0.199 3713.4 1845.9
